data_4106162
loop_
_publ_author_name
'Balz Dudle'
'Kunjanpillai Rajesh'
'Olivier Blacque'
'Heinz Berke'

_publ_contact_author 'Dr. Blacque, Olivier'
_publ_contact_author_email oblacque@aci.uzh.ch
_publ_contact_author_fax '+41 44 63 54 681'
_publ_contact_author_phone '+41 44 63 54 651'
_publ_section_title
;
 Rhenium in Homogeneous Catalysis: [ReBrH(NO)(labile
 ligand)(large-bite-angle diphosphine)] Complexes as Highly Active
 Catalysts in Olefin Hydrogenations
;
_journal_name_full 'Journal of the American Chemical Society'
_journal_page_first 8168
_journal_page_last 8178
_journal_paper_doi 10.1021/ja107245k
_journal_volume 133
_journal_year 2011
_chemical_formula_moiety 'C44 H74 Br2 Fe2 N2 O2 P4 Re2, 3(C6 H6)'
_chemical_formula_sum 'C62 H92 Br2 Fe2 N2 O2 P4 Re2'
_chemical_formula_weight 1665.18
_chemical_name_systematic
'Bis[(\m~2~-hydrido)-bromo-(1,1'-bis(diisopropylphosphino)ferrocene-P,P')-nitrosyl-rhenium(I) benzene solvate'
_space_group_IT_number 14
_symmetry_cell_setting monoclinic
_symmetry_space_group_name_Hall '-P 2ybc'
_symmetry_space_group_name_H-M 'P 1 21/c 1'
_atom_sites_solution_hydrogens geom
_atom_sites_solution_primary direct
_atom_sites_solution_secondary difmap
_audit_creation_method SHELXL-97
_cell_angle_alpha 90.00
_cell_angle_beta 98.118(1)
_cell_angle_gamma 90.00
_cell_formula_units_Z 2
_cell_length_a 12.1375(2)
_cell_length_b 14.8890(2)
_cell_length_c 17.7830(2)
_cell_measurement_reflns_used 27995
_cell_measurement_temperature 183(2)
_cell_measurement_theta_max 32.6367
_cell_measurement_theta_min 2.3043
_cell_volume 3181.46(8)
_computing_cell_refinement ' CrysAlisPro Software, Oxford Diffraction Ltd., Version 1.171.32'
_computing_data_collection ' CrysAlisPro Software, Oxford Diffraction Ltd., Version 1.171.32'
_computing_data_reduction ' CrysAlisPro Software, Oxford Diffraction Ltd., Version 1.171.32'
_computing_molecular_graphics
; ORTEP-3 for Windows, Version 2.01.
  Farrugia, L. J. (1997). J. Appl. Cryst. 30, 565.
;
_computing_publication_material
; WinGX -- An integrated system of Windows programs for the solution,
 refinment and analysis of single crystal X-ray diffraction data,
 Version 1.80.00.
 Farrugia, L. J. (1999). J. Appl. Cryst. 32, 837-838.
 SHELXL97. Program for crystal structure refinement.
 Sheldrick, G.M. (2008). Acta Cryst. A64, 112-122.
 PLATON for Windows, Version 1.12.
 Spek, A. L. (2003). J. Appl. Cryst. 36, 7-13. 
;
_computing_structure_refinement
; SHELXL97. Program for crystal structure refinement.
  Sheldrick, G.M. (2008). Acta Cryst. A64, 112-122.
;
_computing_structure_solution
; SHELXS97. Program for Crystal Structure solution.
  Sheldrick, G.M. (2008). Acta Cryst. A64, 112-122.  
;
_diffrn_ambient_temperature 183(2)
_diffrn_detector_area_resol_mean 10.4498
_diffrn_measured_fraction_theta_full 0.999
_diffrn_measured_fraction_theta_max 0.999
_diffrn_measurement_device_type
; Oxford Diffraction (2007). Oxford Diffraction Ltd., 
Xcalibur CCD system
;
_diffrn_measurement_method 'omega scans'
_diffrn_radiation_monochromator graphite
_diffrn_radiation_source 'Enhance (Mo) X-ray Source'
_diffrn_radiation_type MoK\a
_diffrn_radiation_wavelength 0.71073
_diffrn_reflns_av_R_equivalents 0.0634
_diffrn_reflns_av_sigmaI/netI 0.0335
_diffrn_reflns_limit_h_max 15
_diffrn_reflns_limit_h_min -15
_diffrn_reflns_limit_k_max 18
_diffrn_reflns_limit_k_min -18
_diffrn_reflns_limit_l_max 22
_diffrn_reflns_limit_l_min -22
_diffrn_reflns_number 45003
_diffrn_reflns_theta_full 26.37
_diffrn_reflns_theta_max 26.37
_diffrn_reflns_theta_min 2.31
_diffrn_standards_decay_% 0
_diffrn_standards_interval_count 50
_diffrn_standards_interval_time 35
_diffrn_standards_number 1
_exptl_absorpt_coefficient_mu 5.639
_exptl_absorpt_correction_T_max 0.46
_exptl_absorpt_correction_T_min 0.30
_exptl_absorpt_correction_type analytical
_exptl_absorpt_process_details
;
R.C. Clark and J.S. Reid, Acta Cryst. 1995, A51, 887-897
implemented in the CrysAlis Software system, Oxford Diffraction Ltd.,
Version 1.171.32.
;
_exptl_crystal_colour red
_exptl_crystal_density_diffrn 1.738
_exptl_crystal_description block
_exptl_crystal_F_000 1652
_exptl_crystal_size_max 0.24
_exptl_crystal_size_mid 0.24
_exptl_crystal_size_min 0.22
_refine_diff_density_max 3.562
_refine_diff_density_min -1.447
_refine_diff_density_rms 0.191
_refine_ls_extinction_method none
_refine_ls_goodness_of_fit_ref 1.183
_refine_ls_hydrogen_treatment mixed
_refine_ls_matrix_type full
_refine_ls_number_parameters 355
_refine_ls_number_reflns 6493
_refine_ls_number_restraints 0
_refine_ls_restrained_S_all 1.183
_refine_ls_R_factor_all 0.0460
_refine_ls_R_factor_gt 0.0395
_refine_ls_shift/su_max 0.001
_refine_ls_shift/su_mean 0.000
_refine_ls_structure_factor_coef Fsqd
_refine_ls_weighting_details 'w=1/[\s^2^(Fo^2^)+(0.0357P)^2^+41.9240P] where P=(Fo^2^+2Fc^2^)/3'
_refine_ls_weighting_scheme calc
_refine_ls_wR_factor_gt 0.1170
_refine_ls_wR_factor_ref 0.1185
_reflns_number_gt 5584
_reflns_number_total 6493
_reflns_threshold_expression >2sigma(I)
_cod_data_source_file ja107245k_si_002_5.cif
_cod_data_source_block 9b
_cod_original_sg_symbol_H-M 'P 21/c'
_cod_database_code 4106162

loop_
_symmetry_equiv_pos_as_xyz
'x, y, z'
'-x, y+1/2, -z+1/2'
'-x, -y, -z'
'x, -y-1/2, z-1/2'

loop_
_atom_site_label
_atom_site_type_symbol
_atom_site_fract_x
_atom_site_fract_y
_atom_site_fract_z
_atom_site_U_iso_or_equiv
_atom_site_adp_type
_atom_site_occupancy
_atom_site_symmetry_multiplicity
_atom_site_calc_flag
_atom_site_refinement_flags
C1 C 0.6563(6) 0.1075(6) 0.7671(4) 0.0238(17) Uani 1 1 d .
C2 C 0.6256(7) 0.1837(6) 0.7194(5) 0.0299(19) Uani 1 1 d .
H2 H 0.5995 0.2395 0.7358 0.036 Uiso 1 1 calc R
C3 C 0.6404(8) 0.1622(7) 0.6440(5) 0.039(2) Uani 1 1 d .
H3 H 0.6262 0.2010 0.6013 0.047 Uiso 1 1 calc R
C4 C 0.6794(7) 0.0743(8) 0.6435(5) 0.039(2) Uani 1 1 d .
H4 H 0.6978 0.0432 0.6003 0.047 Uiso 1 1 calc R
C5 C 0.6872(7) 0.0390(6) 0.7178(5) 0.0299(18) Uani 1 1 d .
H5 H 0.7092 -0.0204 0.7325 0.036 Uiso 1 1 calc R
C6 C 0.3871(6) 0.0555(6) 0.7262(4) 0.0248(17) Uani 1 1 d .
C7 C 0.4239(7) -0.0255(5) 0.6946(5) 0.0256(17) Uani 1 1 d .
H7 H 0.4425 -0.0800 0.7211 0.031 Uiso 1 1 calc R
C8 C 0.4276(7) -0.0097(7) 0.6161(5) 0.034(2) Uani 1 1 d .
H8 H 0.4498 -0.0524 0.5815 0.041 Uiso 1 1 calc R
C9 C 0.3937(7) 0.0780(6) 0.5979(5) 0.0308(19) Uani 1 1 d .
H9 H 0.3890 0.1047 0.5491 0.037 Uiso 1 1 calc R
C10 C 0.3671(7) 0.1210(6) 0.6647(5) 0.0297(19) Uani 1 1 d .
H10 H 0.3413 0.1809 0.6684 0.036 Uiso 1 1 calc R
C11 C 0.7052(7) 0.2190(5) 0.8992(5) 0.0269(18) Uani 1 1 d .
H11 H 0.6347 0.2546 0.8901 0.032 Uiso 1 1 calc R
C12 C 0.7882(8) 0.2687(6) 0.8574(6) 0.037(2) Uani 1 1 d .
H12A H 0.7770 0.3336 0.8615 0.055 Uiso 1 1 calc R
H12B H 0.7768 0.2512 0.8037 0.055 Uiso 1 1 calc R
H12C H 0.8642 0.2532 0.8800 0.055 Uiso 1 1 calc R
C13 C 0.7452(9) 0.2248(7) 0.9856(5) 0.040(2) Uani 1 1 d .
H13A H 0.8208 0.2005 0.9967 0.060 Uiso 1 1 calc R
H13B H 0.6951 0.1900 1.0130 0.060 Uiso 1 1 calc R
H13C H 0.7452 0.2877 1.0019 0.060 Uiso 1 1 calc R
C14 C 0.7940(7) 0.0304(6) 0.8906(5) 0.0268(18) Uani 1 1 d .
H14 H 0.7763 -0.0251 0.8596 0.032 Uiso 1 1 calc R
C15 C 0.8984(7) 0.0672(7) 0.8643(6) 0.039(2) Uani 1 1 d .
H15A H 0.9239 0.1201 0.8947 0.059 Uiso 1 1 calc R
H15B H 0.8822 0.0842 0.8106 0.059 Uiso 1 1 calc R
H15C H 0.9566 0.0211 0.8705 0.059 Uiso 1 1 calc R
C16 C 0.8202(8) -0.0033(7) 0.9722(5) 0.037(2) Uani 1 1 d .
H16A H 0.8881 -0.0397 0.9775 0.056 Uiso 1 1 calc R
H16B H 0.7581 -0.0400 0.9846 0.056 Uiso 1 1 calc R
H16C H 0.8311 0.0480 1.0069 0.056 Uiso 1 1 calc R
C17 C 0.3032(7) 0.1892(6) 0.8208(5) 0.0282(18) Uani 1 1 d .
H17 H 0.2478 0.1918 0.7735 0.034 Uiso 1 1 calc R
C18 C 0.3880(8) 0.2654(6) 0.8145(5) 0.0317(19) Uani 1 1 d .
H18A H 0.3481 0.3215 0.8007 0.048 Uiso 1 1 calc R
H18B H 0.4341 0.2500 0.7753 0.048 Uiso 1 1 calc R
H18C H 0.4356 0.2729 0.8634 0.048 Uiso 1 1 calc R
C19 C 0.2381(8) 0.2072(7) 0.8879(6) 0.040(2) Uani 1 1 d .
H19A H 0.2872 0.1977 0.9359 0.060 Uiso 1 1 calc R
H19B H 0.1746 0.1661 0.8849 0.060 Uiso 1 1 calc R
H19C H 0.2112 0.2694 0.8855 0.060 Uiso 1 1 calc R
C20 C 0.2392(7) 0.0049(6) 0.8282(5) 0.0271(18) Uani 1 1 d .
H20 H 0.2098 0.0218 0.8760 0.032 Uiso 1 1 calc R
C21 C 0.2639(8) -0.0946(6) 0.8334(6) 0.036(2) Uani 1 1 d .
H21A H 0.1970 -0.1272 0.8428 0.054 Uiso 1 1 calc R
H21B H 0.3240 -0.1058 0.8752 0.054 Uiso 1 1 calc R
H21C H 0.2866 -0.1154 0.7856 0.054 Uiso 1 1 calc R
C22 C 0.1462(7) 0.0242(7) 0.7627(5) 0.036(2) Uani 1 1 d .
H22A H 0.1733 0.0128 0.7143 0.054 Uiso 1 1 calc R
H22B H 0.1232 0.0871 0.7649 0.054 Uiso 1 1 calc R
H22C H 0.0825 -0.0150 0.7671 0.054 Uiso 1 1 calc R
C23 C 0.1397(10) 0.2965(7) 0.6414(8) 0.057(3) Uani 1 1 d .
H23 H 0.2058 0.3235 0.6292 0.068 Uiso 1 1 calc R
C24 C 0.0996(9) 0.3211(8) 0.7079(8) 0.055(3) Uani 1 1 d .
H24 H 0.1368 0.3655 0.7404 0.066 Uiso 1 1 calc R
C25 C 0.0054(9) 0.2801(7) 0.7255(7) 0.048(3) Uani 1 1 d .
H25 H -0.0223 0.2945 0.7714 0.058 Uiso 1 1 calc R
C26 C -0.0480(8) 0.2188(7) 0.6770(7) 0.049(3) Uani 1 1 d .
H26 H -0.1143 0.1916 0.6888 0.059 Uiso 1 1 calc R
C27 C -0.0081(10) 0.1954(8) 0.6116(7) 0.054(3) Uani 1 1 d .
H27 H -0.0461 0.1517 0.5786 0.065 Uiso 1 1 calc R
C28 C 0.0863(12) 0.2347(8) 0.5935(8) 0.062(3) Uani 1 1 d .
H28 H 0.1142 0.2189 0.5480 0.074 Uiso 1 1 calc R
C29 C 0.0925(10) 0.0358(7) 0.4758(7) 0.049(3) Uani 1 1 d .
H29 H 0.1565 0.0610 0.4588 0.058 Uiso 1 1 calc R
C30 C 0.1028(10) -0.0098(8) 0.5436(7) 0.054(3) Uani 1 1 d .
H30 H 0.1738 -0.0166 0.5732 0.064 Uiso 1 1 calc R
C31 C 0.0113(10) -0.0451(8) 0.5681(7) 0.054(3) Uani 1 1 d .
H31 H 0.0180 -0.0762 0.6152 0.064 Uiso 1 1 calc R
P1 P 0.66575(17) 0.10109(14) 0.87067(11) 0.0204(4) Uani 1 1 d .
P2 P 0.36584(17) 0.07463(14) 0.82448(11) 0.0203(4) Uani 1 1 d .
Fe1 Fe 0.52878(10) 0.07796(8) 0.68084(6) 0.0243(3) Uani 1 1 d .
Re1 Re 0.50940(2) 0.047878(19) 0.931905(16) 0.01648(10) Uani 1 1 d .
N1 N 0.4908(6) 0.1554(4) 0.9684(4) 0.0210(13) Uani 1 1 d .
O1 O 0.4858(5) 0.2300(4) 0.9908(4) 0.0317(14) Uani 1 1 d .
Br1 Br 0.55847(7) -0.10176(5) 0.86850(4) 0.02372(18) Uani 1 1 d .
H H 0.617(6) 0.004(5) 1.015(4) 0.015(19) Uiso 1 1 d .

loop_
_atom_site_aniso_label
_atom_site_aniso_U_11
_atom_site_aniso_U_22
_atom_site_aniso_U_33
_atom_site_aniso_U_23
_atom_site_aniso_U_13
_atom_site_aniso_U_12
C1 0.017(4) 0.035(5) 0.020(4) 0.000(3) 0.006(3) -0.005(3)
C2 0.031(4) 0.028(5) 0.032(5) 0.009(4) 0.008(4) -0.006(4)
C3 0.032(5) 0.057(6) 0.031(5) 0.014(4) 0.008(4) -0.013(5)
C4 0.024(4) 0.072(7) 0.026(4) -0.005(4) 0.014(4) 0.000(4)
C5 0.027(4) 0.034(5) 0.030(4) -0.002(4) 0.007(3) 0.003(4)
C6 0.020(4) 0.033(5) 0.022(4) -0.002(3) 0.005(3) -0.004(3)
C7 0.030(4) 0.020(4) 0.027(4) -0.005(3) 0.006(3) -0.005(3)
C8 0.030(5) 0.046(6) 0.027(4) -0.001(4) 0.009(4) -0.006(4)
C9 0.029(4) 0.045(5) 0.018(4) 0.003(4) 0.001(3) -0.005(4)
C10 0.021(4) 0.040(5) 0.027(4) 0.006(4) 0.003(3) 0.004(4)
C11 0.031(4) 0.019(4) 0.032(4) -0.001(3) 0.011(4) -0.010(3)
C12 0.041(5) 0.031(5) 0.041(5) -0.001(4) 0.012(4) -0.019(4)
C13 0.050(6) 0.038(5) 0.033(5) -0.014(4) 0.011(4) -0.018(5)
C14 0.020(4) 0.033(5) 0.029(4) 0.001(3) 0.009(3) 0.004(3)
C15 0.026(5) 0.053(6) 0.042(5) 0.011(5) 0.012(4) -0.001(4)
C16 0.028(5) 0.055(6) 0.030(5) 0.009(4) 0.007(4) 0.005(4)
C17 0.027(4) 0.023(4) 0.035(5) 0.004(4) 0.007(4) 0.005(3)
C18 0.040(5) 0.019(4) 0.038(5) 0.006(4) 0.012(4) 0.005(4)
C19 0.039(5) 0.038(5) 0.046(6) 0.002(4) 0.016(4) 0.012(4)
C20 0.022(4) 0.036(5) 0.025(4) 0.005(4) 0.007(3) -0.003(4)
C21 0.033(5) 0.034(5) 0.042(5) -0.002(4) 0.007(4) -0.010(4)
C22 0.025(4) 0.048(6) 0.034(5) 0.004(4) 0.002(4) -0.005(4)
C23 0.045(6) 0.026(5) 0.104(10) 0.013(6) 0.026(7) 0.001(5)
C24 0.036(6) 0.047(7) 0.078(8) -0.003(6) -0.007(6) 0.000(5)
C25 0.043(6) 0.041(6) 0.060(7) 0.007(5) 0.005(5) 0.005(5)
C26 0.027(5) 0.035(6) 0.083(8) 0.010(6) 0.000(5) -0.001(4)
C27 0.050(7) 0.043(6) 0.066(8) -0.007(6) -0.005(6) 0.005(5)
C28 0.082(9) 0.035(6) 0.073(8) 0.005(6) 0.027(7) 0.006(6)
C29 0.051(6) 0.033(6) 0.064(7) -0.002(5) 0.012(5) 0.002(5)
C30 0.046(6) 0.053(7) 0.057(7) -0.004(6) -0.008(5) 0.006(5)
C31 0.068(8) 0.044(6) 0.047(6) 0.005(5) 0.002(6) 0.010(6)
P1 0.0211(10) 0.0215(10) 0.0196(9) 0.0002(8) 0.0062(8) -0.0030(8)
P2 0.0203(10) 0.0201(10) 0.0215(10) 0.0024(8) 0.0069(8) 0.0006(8)
Fe1 0.0240(6) 0.0307(6) 0.0192(5) 0.0038(5) 0.0068(4) -0.0010(5)
Re1 0.01791(15) 0.01485(15) 0.01769(15) 0.00039(12) 0.00601(10) -0.00068(12)
N1 0.030(4) 0.013(3) 0.021(3) 0.004(3) 0.010(3) 0.001(3)
O1 0.052(4) 0.009(3) 0.037(3) -0.007(2) 0.014(3) -0.001(3)
Br1 0.0285(4) 0.0196(4) 0.0246(4) -0.0035(3) 0.0093(3) 0.0019(3)

loop_
_atom_type_symbol
_atom_type_description
_atom_type_scat_dispersion_real
_atom_type_scat_dispersion_imag
_atom_type_scat_source
C C 0.0033 0.0016 'International Tables Vol C Tables 4.2.6.8 and 6.1.1.4'
H H 0.0000 0.0000 'International Tables Vol C Tables 4.2.6.8 and 6.1.1.4'
P P 0.1023 0.0942 'International Tables Vol C Tables 4.2.6.8 and 6.1.1.4'
Fe Fe 0.3463 0.8444 'International Tables Vol C Tables 4.2.6.8 and 6.1.1.4'
Re Re -1.0185 7.2310 'International Tables Vol C Tables 4.2.6.8 and 6.1.1.4'
N N 0.0061 0.0033 'International Tables Vol C Tables 4.2.6.8 and 6.1.1.4'
O O 0.0106 0.0060 'International Tables Vol C Tables 4.2.6.8 and 6.1.1.4'
Br Br -0.2901 2.4595 'International Tables Vol C Tables 4.2.6.8 and 6.1.1.4'

loop_
_geom_angle_atom_site_label_1
_geom_angle_atom_site_label_2
_geom_angle_atom_site_label_3
_geom_angle
_geom_angle_site_symmetry_1
_geom_angle_site_symmetry_3
C5 C1 C2 105.6(7) . .
C5 C1 P1 126.6(7) . .
C2 C1 P1 127.6(7) . .
C5 C1 Fe1 68.0(5) . .
C2 C1 Fe1 67.9(5) . .
P1 C1 Fe1 132.0(4) . .
C3 C2 C1 109.0(8) . .
C3 C2 Fe1 69.4(5) . .
C1 C2 Fe1 71.1(5) . .
C3 C2 H2 125.5 . .
C1 C2 H2 125.5 . .
Fe1 C2 H2 125.6 . .
C4 C3 C2 108.0(8) . .
C4 C3 Fe1 70.3(5) . .
C2 C3 Fe1 69.7(5) . .
C4 C3 H3 126.0 . .
C2 C3 H3 126.0 . .
Fe1 C3 H3 125.6 . .
C3 C4 C5 108.7(8) . .
C3 C4 Fe1 69.5(5) . .
C5 C4 Fe1 69.4(5) . .
C3 C4 H4 125.7 . .
C5 C4 H4 125.7 . .
Fe1 C4 H4 127.0 . .
C4 C5 C1 108.7(8) . .
C4 C5 Fe1 69.9(5) . .
C1 C5 Fe1 71.1(5) . .
C4 C5 H5 125.6 . .
C1 C5 H5 125.6 . .
Fe1 C5 H5 125.0 . .
C7 C6 C10 107.2(7) . .
C7 C6 P2 127.1(6) . .
C10 C6 P2 125.6(7) . .
C7 C6 Fe1 69.7(5) . .
C10 C6 Fe1 69.6(5) . .
P2 C6 Fe1 126.7(4) . .
C8 C7 C6 107.6(8) . .
C8 C7 Fe1 69.5(5) . .
C6 C7 Fe1 69.1(4) . .
C8 C7 H7 126.2 . .
C6 C7 H7 126.2 . .
Fe1 C7 H7 126.7 . .
C9 C8 C7 109.5(8) . .
C9 C8 Fe1 70.4(5) . .
C7 C8 Fe1 69.6(5) . .
C9 C8 H8 125.3 . .
C7 C8 H8 125.3 . .
Fe1 C8 H8 126.3 . .
C8 C9 C10 108.8(8) . .
C8 C9 Fe1 69.6(5) . .
C10 C9 Fe1 69.7(5) . .
C8 C9 H9 125.6 . .
C10 C9 H9 125.6 . .
Fe1 C9 H9 126.7 . .
C9 C10 C6 106.9(8) . .
C9 C10 Fe1 69.6(5) . .
C6 C10 Fe1 68.3(4) . .
C9 C10 H10 126.6 . .
C6 C10 H10 126.6 . .
Fe1 C10 H10 127.1 . .
C12 C11 C13 108.7(7) . .
C12 C11 P1 119.0(6) . .
C13 C11 P1 110.8(6) . .
C12 C11 H11 105.8 . .
C13 C11 H11 105.8 . .
P1 C11 H11 105.8 . .
C11 C12 H12A 109.5 . .
C11 C12 H12B 109.5 . .
H12A C12 H12B 109.5 . .
C11 C12 H12C 109.5 . .
H12A C12 H12C 109.5 . .
H12B C12 H12C 109.5 . .
C11 C13 H13A 109.5 . .
C11 C13 H13B 109.5 . .
H13A C13 H13B 109.5 . .
C11 C13 H13C 109.5 . .
H13A C13 H13C 109.5 . .
H13B C13 H13C 109.5 . .
C15 C14 C16 110.0(7) . .
C15 C14 P1 116.6(6) . .
C16 C14 P1 114.9(6) . .
C15 C14 H14 104.6 . .
C16 C14 H14 104.6 . .
P1 C14 H14 104.6 . .
C14 C15 H15A 109.5 . .
C14 C15 H15B 109.5 . .
H15A C15 H15B 109.5 . .
C14 C15 H15C 109.5 . .
H15A C15 H15C 109.5 . .
H15B C15 H15C 109.5 . .
C14 C16 H16A 109.5 . .
C14 C16 H16B 109.5 . .
H16A C16 H16B 109.5 . .
C14 C16 H16C 109.5 . .
H16A C16 H16C 109.5 . .
H16B C16 H16C 109.5 . .
C19 C17 C18 110.3(8) . .
C19 C17 P2 112.5(6) . .
C18 C17 P2 113.7(6) . .
C19 C17 H17 106.6 . .
C18 C17 H17 106.6 . .
P2 C17 H17 106.6 . .
C17 C18 H18A 109.5 . .
C17 C18 H18B 109.5 . .
H18A C18 H18B 109.5 . .
C17 C18 H18C 109.5 . .
H18A C18 H18C 109.5 . .
H18B C18 H18C 109.5 . .
C17 C19 H19A 109.5 . .
C17 C19 H19B 109.5 . .
H19A C19 H19B 109.5 . .
C17 C19 H19C 109.5 . .
H19A C19 H19C 109.5 . .
H19B C19 H19C 109.5 . .
C21 C20 C22 110.4(8) . .
C21 C20 P2 113.0(6) . .
C22 C20 P2 113.1(6) . .
C21 C20 H20 106.6 . .
C22 C20 H20 106.6 . .
P2 C20 H20 106.6 . .
C20 C21 H21A 109.5 . .
C20 C21 H21B 109.5 . .
H21A C21 H21B 109.5 . .
C20 C21 H21C 109.5 . .
H21A C21 H21C 109.5 . .
H21B C21 H21C 109.5 . .
C20 C22 H22A 109.5 . .
C20 C22 H22B 109.5 . .
H22A C22 H22B 109.5 . .
C20 C22 H22C 109.5 . .
H22A C22 H22C 109.5 . .
H22B C22 H22C 109.5 . .
C28 C23 C24 121.3(11) . .
C28 C23 H23 119.3 . .
C24 C23 H23 119.3 . .
C25 C24 C23 118.7(11) . .
C25 C24 H24 120.6 . .
C23 C24 H24 120.6 . .
C26 C25 C24 119.5(12) . .
C26 C25 H25 120.2 . .
C24 C25 H25 120.2 . .
C25 C26 C27 121.2(11) . .
C25 C26 H26 119.4 . .
C27 C26 H26 119.4 . .
C28 C27 C26 120.1(11) . .
C28 C27 H27 120.0 . .
C26 C27 H27 120.0 . .
C23 C28 C27 119.1(13) . .
C23 C28 H28 120.5 . .
C27 C28 H28 120.5 . .
C30 C29 C31 120.3(11) . 3_556
C30 C29 H29 119.9 . .
C31 C29 H29 119.9 3_556 .
C31 C30 C29 119.8(11) . .
C31 C30 H30 120.1 . .
C29 C30 H30 120.1 . .
C30 C31 C29 119.9(11) . 3_556
C30 C31 H31 120.1 . .
C29 C31 H31 120.1 3_556 .
C1 P1 C11 101.6(4) . .
C1 P1 C14 98.7(4) . .
C11 P1 C14 107.6(4) . .
C1 P1 Re1 121.4(3) . .
C11 P1 Re1 111.6(3) . .
C14 P1 Re1 114.2(3) . .
C6 P2 C20 100.1(4) . .
C6 P2 C17 102.8(4) . .
C20 P2 C17 100.2(4) . .
C6 P2 Re1 123.0(3) . .
C20 P2 Re1 112.6(3) . .
C17 P2 Re1 114.9(3) . .
C3 Fe1 C2 40.9(4) . .
C3 Fe1 C5 68.5(4) . .
C2 Fe1 C5 68.5(4) . .
C3 Fe1 C6 151.1(4) . .
C2 Fe1 C6 118.5(3) . .
C5 Fe1 C6 130.0(3) . .
C3 Fe1 C4 40.2(4) . .
C2 Fe1 C4 68.0(4) . .
C5 Fe1 C4 40.7(4) . .
C6 Fe1 C4 168.0(4) . .
C3 Fe1 C8 126.4(4) . .
C2 Fe1 C8 164.9(4) . .
C5 Fe1 C8 118.0(4) . .
C6 Fe1 C8 69.0(3) . .
C4 Fe1 C8 107.2(4) . .
C3 Fe1 C7 165.4(4) . .
C2 Fe1 C7 153.0(3) . .
C5 Fe1 C7 109.0(4) . .
C6 Fe1 C7 41.2(3) . .
C4 Fe1 C7 128.7(4) . .
C8 Fe1 C7 40.9(3) . .
C3 Fe1 C9 105.8(4) . .
C2 Fe1 C9 127.7(4) . .
C5 Fe1 C9 149.5(4) . .
C6 Fe1 C9 69.4(3) . .
C4 Fe1 C9 115.5(4) . .
C8 Fe1 C9 40.0(4) . .
C7 Fe1 C9 68.6(4) . .
C3 Fe1 C10 115.7(4) . .
C2 Fe1 C10 107.6(4) . .
C5 Fe1 C10 169.3(3) . .
C6 Fe1 C10 42.0(3) . .
C4 Fe1 C10 148.4(4) . .
C8 Fe1 C10 68.4(4) . .
C7 Fe1 C10 69.5(4) . .
C9 Fe1 C10 40.8(3) . .
C3 Fe1 C1 69.1(3) . .
C2 Fe1 C1 41.0(3) . .
C5 Fe1 C1 40.9(3) . .
C6 Fe1 C1 109.1(3) . .
C4 Fe1 C1 68.6(3) . .
C8 Fe1 C1 152.3(4) . .
C7 Fe1 C1 119.2(3) . .
C9 Fe1 C1 167.3(4) . .
C10 Fe1 C1 129.8(3) . .
N1 Re1 P2 91.5(2) . .
N1 Re1 P1 91.0(2) . .
P2 Re1 P1 96.43(7) . .
N1 Re1 Br1 172.1(2) . .
P2 Re1 Br1 88.98(5) . .
P1 Re1 Br1 81.10(5) . .
N1 Re1 Re1 96.5(2) . 3_657
P2 Re1 Re1 128.04(5) . 3_657
P1 Re1 Re1 134.46(5) . 3_657
Br1 Re1 Re1 89.46(2) . 3_657
N1 Re1 H 98(2) . .
P2 Re1 H 170(2) . .
P1 Re1 H 88(2) . .
Br1 Re1 H 83(2) . .
Re1 Re1 H 46(2) 3_657 .
O1 N1 Re1 174.8(6) . .

loop_
_geom_bond_atom_site_label_1
_geom_bond_atom_site_label_2
_geom_bond_distance
_geom_bond_site_symmetry_2
C1 C5 1.430(12) .
C1 C2 1.434(12) .
C1 P1 1.831(8) .
C1 Fe1 2.067(8) .
C2 C3 1.413(13) .
C2 Fe1 2.025(9) .
C2 H2 0.9500 .
C3 C4 1.393(15) .
C3 Fe1 2.022(9) .
C3 H3 0.9500 .
C4 C5 1.413(13) .
C4 Fe1 2.032(9) .
C4 H4 0.9500 .
C5 Fe1 2.026(9) .
C5 H5 0.9500 .
C6 C7 1.429(11) .
C6 C10 1.461(12) .
C6 P2 1.824(8) .
C6 Fe1 2.028(8) .
C7 C8 1.422(12) .
C7 Fe1 2.035(8) .
C7 H7 0.9500 .
C8 C9 1.394(14) .
C8 Fe1 2.034(9) .
C8 H8 0.9500 .
C9 C10 1.425(12) .
C9 Fe1 2.044(8) .
C9 H9 0.9500 .
C10 Fe1 2.046(8) .
C10 H10 0.9500 .
C11 C12 1.526(11) .
C11 C13 1.547(12) .
C11 P1 1.870(8) .
C11 H11 1.0000 .
C12 H12A 0.9800 .
C12 H12B 0.9800 .
C12 H12C 0.9800 .
C13 H13A 0.9800 .
C13 H13B 0.9800 .
C13 H13C 0.9800 .
C14 C15 1.514(12) .
C14 C16 1.526(12) .
C14 P1 1.871(8) .
C14 H14 1.0000 .
C15 H15A 0.9800 .
C15 H15B 0.9800 .
C15 H15C 0.9800 .
C16 H16A 0.9800 .
C16 H16B 0.9800 .
C16 H16C 0.9800 .
C17 C19 1.545(12) .
C17 C18 1.546(12) .
C17 P2 1.865(8) .
C17 H17 1.0000 .
C18 H18A 0.9800 .
C18 H18B 0.9800 .
C18 H18C 0.9800 .
C19 H19A 0.9800 .
C19 H19B 0.9800 .
C19 H19C 0.9800 .
C20 C21 1.512(13) .
C20 C22 1.530(12) .
C20 P2 1.864(8) .
C20 H20 1.0000 .
C21 H21A 0.9800 .
C21 H21B 0.9800 .
C21 H21C 0.9800 .
C22 H22A 0.9800 .
C22 H22B 0.9800 .
C22 H22C 0.9800 .
C23 C28 1.355(18) .
C23 C24 1.390(18) .
C23 H23 0.9500 .
C24 C25 1.372(16) .
C24 H24 0.9500 .
C25 C26 1.356(16) .
C25 H25 0.9500 .
C26 C27 1.368(17) .
C26 H26 0.9500 .
C27 C28 1.365(17) .
C27 H27 0.9500 .
C28 H28 0.9500 .
C29 C30 1.373(16) .
C29 C31 1.393(16) 3_556
C29 H29 0.9500 .
C30 C31 1.355(17) .
C30 H30 0.9500 .
C31 C29 1.393(16) 3_556
C31 H31 0.9500 .
P1 Re1 2.449(2) .
P2 Re1 2.430(2) .
Re1 N1 1.754(6) .
Re1 Br1 2.6037(8) .
Re1 Re1 2.8471(6) 3_657
Re1 H 1.95(8) .
N1 O1 1.184(8) .
